data_2214378
loop_
_publ_author_name
'H\"okelek, Tuncer'
'\,Sahin, Ertan'
'Uluda\(g, Nesimi'
'Erdo\(gan, \"Umit I\,s\?ik'

_publ_section_title 2-(2,2-Dimethoxyethyl)-3-oxo-1,2,3,4,5,6-hexahydro-1,5-methano-7<i>H</i>-azocino[4,3-<i>b</i>]indole
_journal_coeditor_code RK2017
_journal_issue 7
_journal_name_full 'Acta Crystallographica Section E'
_journal_page_first o3268
_journal_page_last o3268
_journal_paper_doi 10.1107/S1600536807029480
_journal_volume 63
_journal_year 2007
_chemical_formula_iupac 'C18 H22 N2 O3'
_chemical_formula_moiety 'C18 H22 N2 O3'
_chemical_formula_sum 'C18 H22 N2 O3'
_chemical_formula_weight 314.38
_chemical_name_systematic
;
2-(2,2-Dimethoxyethyl)-3-oxo-1,2,3,4,5,6-hexahydro-1,5-methano-
7H-azocino[4,3-b]indole
;
_space_group_IT_number 14
_symmetry_cell_setting monoclinic
_symmetry_space_group_name_Hall '-P 2yn'
_symmetry_space_group_name_H-M 'P 1 21/n 1'
_atom_sites_solution_hydrogens geom
_atom_sites_solution_primary direct
_atom_sites_solution_secondary difmap
_audit_creation_method SHELXL-97
_cell_angle_alpha 90.00
_cell_angle_beta 103.750(3)
_cell_angle_gamma 90.00
_cell_formula_units_Z 4
_cell_length_a 10.0347(4)
_cell_length_b 8.4616(7)
_cell_length_c 20.1168(9)
_cell_measurement_reflns_used 6164
_cell_measurement_temperature 294(2)
_cell_measurement_theta_max 30.6183
_cell_measurement_theta_min 2.0844
_cell_volume 1659.16(17)
_computing_cell_refinement CrystalClear
_computing_data_collection 'CrystalClear (Rigaku/MSC, 2005)'
_computing_data_reduction CrystalClear
_computing_molecular_graphics 'ORTEP-3 for Windows (Farrugia, 1997)'
_computing_publication_material 'WinGX (Farrugia, 1999)'
_computing_structure_refinement 'SHELXL97 (Sheldrick, 1997)'
_computing_structure_solution 'SHELXS97 (Sheldrick, 1997)'
_diffrn_ambient_temperature 294(2)
_diffrn_measured_fraction_theta_full 0.993
_diffrn_measured_fraction_theta_max 0.993
_diffrn_measurement_device_type 'Rigaku R-AXIS RAPID-S'
_diffrn_measurement_method \w
_diffrn_radiation_monochromator graphite
_diffrn_radiation_source 'fine-focus sealed tube'
_diffrn_radiation_type MoK\a
_diffrn_radiation_wavelength 0.71073
_diffrn_reflns_av_R_equivalents 0.0760
_diffrn_reflns_av_sigmaI/netI 0.0412
_diffrn_reflns_limit_h_max 14
_diffrn_reflns_limit_h_min -14
_diffrn_reflns_limit_k_max 12
_diffrn_reflns_limit_k_min -10
_diffrn_reflns_limit_l_max 28
_diffrn_reflns_limit_l_min -28
_diffrn_reflns_number 47331
_diffrn_reflns_theta_full 30.65
_diffrn_reflns_theta_max 30.65
_diffrn_reflns_theta_min 2.08
_diffrn_standards_decay_% 0
_diffrn_standards_number 0
_exptl_absorpt_coefficient_mu 0.086
_exptl_absorpt_correction_T_max 0.9872
_exptl_absorpt_correction_T_min 0.9705
_exptl_absorpt_correction_type multi-scan
_exptl_absorpt_process_details '(Blessing, 1995)'
_exptl_crystal_colour colorless
_exptl_crystal_density_diffrn 1.259
_exptl_crystal_density_method 'not measured'
_exptl_crystal_description prism
_exptl_crystal_F_000 672
_exptl_crystal_size_max 0.35
_exptl_crystal_size_mid 0.20
_exptl_crystal_size_min 0.15
_refine_diff_density_max 0.320
_refine_diff_density_min -0.315
_refine_ls_extinction_method none
_refine_ls_goodness_of_fit_ref 1.061
_refine_ls_hydrogen_treatment mixed
_refine_ls_matrix_type full
_refine_ls_number_parameters 214
_refine_ls_number_reflns 5094
_refine_ls_number_restraints 0
_refine_ls_restrained_S_all 1.061
_refine_ls_R_factor_all 0.1254
_refine_ls_R_factor_gt 0.0667
_refine_ls_shift/su_max 0.000
_refine_ls_shift/su_mean 0.000
_refine_ls_structure_factor_coef Fsqd
_refine_ls_weighting_details 'calc w=1/[\s^2^(Fo^2^)+(0.1052P)^2^+0.0611P] where P=(Fo^2^+2Fc^2^)/3'
_refine_ls_weighting_scheme calc
_refine_ls_wR_factor_gt 0.1800
_refine_ls_wR_factor_ref 0.2312
_reflns_number_gt 2625
_reflns_number_total 5094
_reflns_threshold_expression I>2\s(I)
_cod_data_source_file rk2017.cif
_cod_data_source_block I
_cod_original_sg_symbol_H-M 'P 21/n'
_cod_database_code 2214378
_cod_database_fobs_code 2214378

loop_
_symmetry_equiv_pos_as_xyz
'x, y, z'
'-x+1/2, y+1/2, -z+1/2'
'-x, -y, -z'
'x-1/2, -y-1/2, z-1/2'

loop_
_atom_site_type_symbol
_atom_site_label
_atom_site_fract_x
_atom_site_fract_y
_atom_site_fract_z
_atom_site_U_iso_or_equiv
_atom_site_adp_type
_atom_site_calc_flag
_atom_site_refinement_flags
_atom_site_occupancy
O O1 0.05988(15) 0.19313(18) 0.09564(7) 0.0701(4) Uani d . 1
O O2 -0.31895(16) 0.1229(2) 0.14450(8) 0.0794(5) Uani d . 1
O O3 -0.2405(2) -0.12092(19) 0.12128(10) 0.0944(6) Uani d . 1
C C1 -0.0680(2) 0.3424(2) 0.23627(10) 0.0594(5) Uani d . 1
H H1 -0.1476 0.3034 0.2516 0.071 Uiso calc R 1
N N2 -0.04095(17) 0.2356(2) 0.18262(8) 0.0595(4) Uani d . 1
C C3 0.03154(19) 0.2844(2) 0.13862(10) 0.0581(5) Uani d . 1
C C4 0.0769(2) 0.4547(3) 0.14005(12) 0.0715(6) Uani d . 1
H H4A 0.0477 0.4955 0.0938 0.086 Uiso calc R 1
H H4B 0.1764 0.4556 0.1519 0.086 Uiso calc R 1
C C5 0.0288(2) 0.5715(3) 0.18762(11) 0.0702(6) Uani d . 1
H H5 0.0053 0.6712 0.1629 0.084 Uiso calc R 1
C C6 0.1378(3) 0.6059(3) 0.25340(12) 0.0768(6) Uani d . 1
H H6A 0.2262 0.6213 0.2427 0.092 Uiso calc R 1
H H6B 0.1144 0.7019 0.2743 0.092 Uiso calc R 1
C C6A 0.1460(2) 0.4708(2) 0.30211(10) 0.0626(5) Uani d . 1
C C7A 0.2202(2) 0.3180(2) 0.39445(10) 0.0590(5) Uani d . 1
N N7 0.24803(18) 0.4512(2) 0.36095(9) 0.0663(5) Uani d . 1
H H7 0.315(2) 0.529(3) 0.3798(12) 0.077(7) Uiso d . 1
C C8 0.2921(2) 0.2521(3) 0.45622(10) 0.0677(6) Uani d . 1
H H8 0.3729 0.2974 0.4813 0.081 Uiso calc R 1
C C9 0.2393(3) 0.1185(3) 0.47851(11) 0.0756(6) Uani d . 1
H H9 0.2848 0.0724 0.5196 0.091 Uiso calc R 1
C C10 0.1190(3) 0.0506(3) 0.44087(12) 0.0792(7) Uani d . 1
H H10 0.0856 -0.0401 0.4574 0.095 Uiso calc R 1
C C11 0.0475(2) 0.1142(3) 0.37944(11) 0.0673(6) Uani d . 1
H H11 -0.0328 0.0669 0.3549 0.081 Uiso calc R 1
C C11A 0.0979(2) 0.2506(2) 0.35487(9) 0.0560(5) Uani d . 1
C C11B 0.0528(2) 0.3514(2) 0.29624(10) 0.0570(5) Uani d . 1
C C12 -0.1000(2) 0.5072(3) 0.20518(12) 0.0705(6) Uani d . 1
H H12A -0.1739 0.5011 0.1642 0.085 Uiso calc R 1
H H12B -0.1285 0.5765 0.2376 0.085 Uiso calc R 1
C C13 -0.0850(2) 0.0703(2) 0.18074(10) 0.0644(5) Uani d . 1
H H13A -0.1020 0.0420 0.2247 0.077 Uiso calc R 1
H H13B -0.0121 0.0030 0.1728 0.077 Uiso calc R 1
C C14 -0.2129(2) 0.0419(2) 0.12555(11) 0.0636(5) Uani d . 1
H H14 -0.2009 0.0815 0.0816 0.076 Uiso calc R 1
C C15 -0.4422(3) 0.1293(4) 0.09197(15) 0.0976(9) Uani d . 1
H H15A -0.4230 0.1734 0.0513 0.146 Uiso calc R 1
H H15B -0.5081 0.1943 0.1067 0.146 Uiso calc R 1
H H15C -0.4784 0.0245 0.0825 0.146 Uiso calc R 1
C C16 -0.2419(5) -0.1910(4) 0.05865(17) 0.1358(15) Uani d . 1
H H16A -0.3086 -0.1393 0.0232 0.204 Uiso calc R 1
H H16B -0.2651 -0.3008 0.0602 0.204 Uiso calc R 1
H H16C -0.1528 -0.1814 0.0493 0.204 Uiso calc R 1

loop_
_atom_site_aniso_label
_atom_site_aniso_U_11
_atom_site_aniso_U_22
_atom_site_aniso_U_33
_atom_site_aniso_U_12
_atom_site_aniso_U_13
_atom_site_aniso_U_23
O1 0.0713(9) 0.0756(10) 0.0610(9) 0.0142(7) 0.0112(7) 0.0032(7)
O2 0.0630(9) 0.0999(12) 0.0721(10) -0.0028(8) 0.0097(8) 0.0025(8)
O3 0.1162(15) 0.0666(10) 0.0902(12) -0.0259(9) 0.0043(11) -0.0006(9)
C1 0.0540(10) 0.0674(12) 0.0553(11) -0.0031(9) 0.0100(8) 0.0005(9)
N2 0.0593(9) 0.0623(10) 0.0542(9) -0.0065(7) 0.0080(7) -0.0011(7)
C3 0.0506(10) 0.0666(12) 0.0526(10) 0.0055(9) 0.0037(8) 0.0049(9)
C4 0.0750(14) 0.0717(14) 0.0679(13) -0.0088(11) 0.0176(11) 0.0050(11)
C5 0.0802(14) 0.0586(12) 0.0681(13) 0.0022(10) 0.0104(11) 0.0093(10)
C6 0.0919(16) 0.0639(13) 0.0710(14) -0.0125(12) 0.0122(12) 0.0034(11)
C6A 0.0646(12) 0.0637(12) 0.0573(11) -0.0051(9) 0.0101(9) -0.0005(9)
C7A 0.0596(11) 0.0642(12) 0.0527(10) -0.0001(9) 0.0122(9) -0.0055(8)
N7 0.0625(10) 0.0699(11) 0.0622(10) -0.0150(9) 0.0064(8) -0.0034(8)
C8 0.0651(12) 0.0834(15) 0.0506(10) 0.0062(11) 0.0059(9) -0.0073(10)
C9 0.0920(17) 0.0815(15) 0.0501(11) 0.0105(13) 0.0105(11) 0.0059(10)
C10 0.1020(18) 0.0760(15) 0.0607(13) -0.0012(13) 0.0218(13) 0.0082(11)
C11 0.0739(13) 0.0700(13) 0.0579(12) -0.0117(10) 0.0158(10) 0.0005(9)
C11A 0.0568(11) 0.0605(11) 0.0509(10) -0.0019(8) 0.0132(8) -0.0023(8)
C11B 0.0549(10) 0.0619(11) 0.0534(10) -0.0039(9) 0.0115(8) -0.0005(8)
C12 0.0682(13) 0.0753(14) 0.0652(12) 0.0135(11) 0.0101(10) 0.0026(10)
C13 0.0670(12) 0.0633(12) 0.0574(11) -0.0056(10) 0.0037(9) 0.0057(9)
C14 0.0692(12) 0.0615(12) 0.0564(11) -0.0103(10) 0.0074(9) 0.0035(9)
C15 0.0691(15) 0.119(2) 0.096(2) -0.0027(14) 0.0021(14) 0.0302(16)
C16 0.190(4) 0.087(2) 0.098(2) 0.014(2) -0.030(2) -0.0281(18)

loop_
_atom_type_symbol
_atom_type_description
_atom_type_scat_dispersion_real
_atom_type_scat_dispersion_imag
_atom_type_scat_source
C C 0.0033 0.0016 'International Tables Vol C Tables 4.2.6.8 and 6.1.1.4'
H H 0.0000 0.0000 'International Tables Vol C Tables 4.2.6.8 and 6.1.1.4'
N N 0.0061 0.0033 'International Tables Vol C Tables 4.2.6.8 and 6.1.1.4'
O O 0.0106 0.0060 'International Tables Vol C Tables 4.2.6.8 and 6.1.1.4'

loop_
_geom_angle_atom_site_label_1
_geom_angle_atom_site_label_2
_geom_angle_atom_site_label_3
_geom_angle
C14 O2 C15 113.62(19)
C16 O3 C14 115.7(2)
C3 N2 C13 119.09(18)
C3 N2 C1 121.07(16)
C13 N2 C1 119.67(16)
C7A N7 C6A 108.88(17)
C7A N7 H7 125.2(14)
C6A N7 H7 124.6(14)
N7 C7A C8 129.9(2)
N7 C7A C11A 107.72(17)
C8 C7A C11A 122.4(2)
C11 C11A C7A 118.18(19)
C11 C11A C11B 135.28(19)
C7A C11A C11B 106.52(17)
N2 C1 C11B 111.41(16)
N2 C1 C12 108.36(16)
C11B C1 C12 109.54(17)
N2 C1 H1 109.2
C11B C1 H1 109.2
C12 C1 H1 109.2
O1 C3 N2 121.26(19)
O1 C3 C4 119.29(18)
N2 C3 C4 119.43(18)
C3 C4 C5 119.29(18)
C3 C4 H4A 107.5
C5 C4 H4A 107.5
C3 C4 H4B 107.5
C5 C4 H4B 107.5
H4A C4 H4B 107.0
C12 C5 C6 109.86(19)
C12 C5 C4 109.05(18)
C6 C5 C4 113.3(2)
C12 C5 H5 108.2
C6 C5 H5 108.2
C4 C5 H5 108.2
C6A C6 C5 109.75(18)
C6A C6 H6A 109.7
C5 C6 H6A 109.7
C6A C6 H6B 109.7
C5 C6 H6B 109.7
H6A C6 H6B 108.2
C11B C6A N7 109.84(18)
C11B C6A C6 125.46(19)
N7 C6A C6 124.68(19)
C9 C8 C7A 117.6(2)
C9 C8 H8 121.2
C7A C8 H8 121.2
C8 C9 C10 121.2(2)
C8 C9 H9 119.4
C10 C9 H9 119.4
C11 C10 C9 121.7(2)
C11 C10 H10 119.1
C9 C10 H10 119.1
C10 C11 C11A 118.9(2)
C10 C11 H11 120.5
C11A C11 H11 120.5
C6A C11B C11A 107.04(17)
C6A C11B C1 121.07(17)
C11A C11B C1 131.89(17)
C5 C12 C1 108.28(17)
C5 C12 H12A 110.0
C1 C12 H12A 110.0
C5 C12 H12B 110.0
C1 C12 H12B 110.0
H12A C12 H12B 108.4
N2 C13 C14 111.79(16)
N2 C13 H13A 109.3
C14 C13 H13A 109.3
N2 C13 H13B 109.3
C14 C13 H13B 109.3
H13A C13 H13B 107.9
O2 C14 O3 110.32(18)
O2 C14 C13 107.03(17)
O3 C14 C13 108.87(17)
O2 C14 H14 110.2
O3 C14 H14 110.2
C13 C14 H14 110.2
O2 C15 H15A 109.5
O2 C15 H15B 109.5
H15A C15 H15B 109.5
O2 C15 H15C 109.5
H15A C15 H15C 109.5
H15B C15 H15C 109.5
O3 C16 H16A 109.5
O3 C16 H16B 109.5
H16A C16 H16B 109.5
O3 C16 H16C 109.5
H16A C16 H16C 109.5
H16B C16 H16C 109.5

loop_
_geom_bond_atom_site_label_1
_geom_bond_atom_site_label_2
_geom_bond_distance
O1 C3 1.242(2)
O2 C14 1.393(3)
O2 C15 1.424(3)
O3 C14 1.404(2)
O3 C16 1.390(4)
N2 C3 1.338(3)
N2 C13 1.464(3)
N2 C1 1.482(2)
N7 C7A 1.376(3)
N7 C6A 1.378(2)
N7 H7 0.95(2)
C1 C11B 1.495(3)
C1 C12 1.530(3)
C1 H1 0.9800
C3 C4 1.509(3)
C4 H4A 0.9700
C4 H4B 0.9700
C5 C4 1.532(3)
C5 H5 0.9800
C5 C6 1.531(3)
C5 C12 1.519(3)
C6 H6A 0.9700
C6 H6B 0.9700
C6A C11B 1.362(3)
C6A C6 1.495(3)
C7A C8 1.396(3)
C7A C11A 1.414(3)
C8 C9 1.368(3)
C8 H8 0.9300
C9 C10 1.388(3)
C9 H9 0.9300
C10 H10 0.9300
C11 C10 1.382(3)
C11 H11 0.9300
C11A C11 1.397(3)
C11A C11B 1.439(3)
C12 H12A 0.9700
C12 H12B 0.9700
C13 C14 1.503(3)
C13 H13A 0.9700
C13 H13B 0.9700
C14 H14 0.9800
C15 H15A 0.9600
C15 H15B 0.9600
C15 H15C 0.9600
C16 H16A 0.9600
C16 H16B 0.9600
C16 H16C 0.9600

loop_
_geom_hbond_atom_site_label_D
_geom_hbond_atom_site_label_H
_geom_hbond_atom_site_label_A
_geom_hbond_site_symmetry_A
_geom_hbond_distance_DH
_geom_hbond_distance_HA
_geom_hbond_distance_DA
_geom_hbond_angle_DHA
_geom_hbond_publ_flag
N7 H7 O1 2_555 0.95(2) 1.86(2) 2.805(2) 172(2) y

loop_
_geom_torsion_atom_site_label_1
_geom_torsion_atom_site_label_2
_geom_torsion_atom_site_label_3
_geom_torsion_atom_site_label_4
_geom_torsion
C15 O2 C14 O3 -71.6(2)
C15 O2 C14 C13 170.10(19)
C16 O3 C14 O2 123.3(3)
C16 O3 C14 C13 -119.5(3)
C13 N2 C3 O1 1.3(3)
C1 N2 C3 O1 176.60(17)
C13 N2 C3 C4 179.79(17)
C1 N2 C3 C4 -4.9(3)
C3 N2 C1 C11B -80.3(2)
C13 N2 C1 C11B 95.02(19)
C3 N2 C1 C12 40.3(2)
C13 N2 C1 C12 -144.41(18)
C3 N2 C13 C14 -81.7(2)
C1 N2 C13 C14 102.9(2)
C6A N7 C7A C8 -178.8(2)
C6A N7 C7A C11A 0.8(2)
C7A N7 C6A C11B -0.7(2)
C7A N7 C6A C6 177.7(2)
N2 C1 C11B C6A 96.2(2)
C12 C1 C11B C6A -23.7(3)
N2 C1 C11B C11A -83.0(3)
C12 C1 C11B C11A 157.1(2)
N2 C1 C12 C5 -66.2(2)
C11B C1 C12 C5 55.5(2)
O1 C3 C4 C5 173.37(19)
N2 C3 C4 C5 -5.2(3)
C12 C5 C4 C3 -21.6(3)
C6 C5 C4 C3 101.1(2)
C12 C5 C6 C6A 45.2(3)
C4 C5 C6 C6A -77.0(2)
C6 C5 C12 C1 -68.7(2)
C4 C5 C12 C1 56.0(2)
C11B C6A C6 C5 -13.1(3)
N7 C6A C6 C5 168.7(2)
N7 C6A C11B C11A 0.3(2)
C6 C6A C11B C11A -178.1(2)
N7 C6A C11B C1 -179.11(18)
C6 C6A C11B C1 2.5(3)
N7 C7A C8 C9 178.9(2)
C11A C7A C8 C9 -0.7(3)
N7 C7A C11A C11 -179.01(18)
C8 C7A C11A C11 0.7(3)
N7 C7A C11A C11B -0.7(2)
C8 C7A C11A C11B 179.03(18)
C7A C8 C9 C10 0.3(3)
C8 C9 C10 C11 0.1(4)
C11A C11 C10 C9 -0.2(3)
C7A C11A C11 C10 -0.2(3)
C11B C11A C11 C10 -178.0(2)
C11 C11A C11B C6A 178.2(2)
C7A C11A C11B C6A 0.2(2)
C11 C11A C11B C1 -2.5(4)
C7A C11A C11B C1 179.5(2)
N2 C13 C14 O2 -67.5(2)
N2 C13 C14 O3 173.28(18)
